data_7044049
loop_
_publ_author_name
'Kessler, Julie A.'
'Iluc, Vlad M.'

_publ_section_title
;
 Ni(II) Phosphine and Phosphide Complexes Supported by a PNP-Pyrrole
 Pincer Ligand
;
_journal_name_full 'Dalton Trans.'
_journal_paper_doi 10.1039/C7DT02784B
_journal_year 2017
_chemical_formula_sum 'C30 H45 F6 N Ni P4'
_chemical_formula_weight 716.26
_chemical_name_systematic
; 
 ? 
;
_space_group_IT_number 14
_symmetry_cell_setting monoclinic
_symmetry_space_group_name_Hall '-P 2yn'
_symmetry_space_group_name_H-M 'P 1 21/n 1'
_atom_sites_solution_hydrogens geom
_atom_sites_solution_primary direct
_atom_sites_solution_secondary difmap
_audit_creation_method SHELXL-97
_audit_update_record
;
2017-07-28 deposited with the CCDC.
2017-08-29 downloaded from the CCDC.
;
_cell_angle_alpha 90.00
_cell_angle_beta 94.416(2)
_cell_angle_gamma 90.00
_cell_formula_units_Z 4
_cell_length_a 16.313(2)
_cell_length_b 10.5410(16)
_cell_length_c 19.493(3)
_cell_measurement_reflns_used 9834
_cell_measurement_temperature 120(2)
_cell_measurement_theta_max 28.15
_cell_measurement_theta_min 2.20
_cell_volume 3342.0(8)
_computing_structure_refinement 'SHELXL-97 (Sheldrick, 1997)'
_computing_structure_solution 'SHELXS-97 (Sheldrick, 1990)'
_diffrn_ambient_temperature 120(2)
_diffrn_measured_fraction_theta_full 1.000
_diffrn_measured_fraction_theta_max 1.000
_diffrn_measurement_device_type 'Bruker APEX-II'
_diffrn_radiation_monochromator graphite
_diffrn_radiation_source 'fine-focus sealed tube'
_diffrn_radiation_type MoK\a
_diffrn_radiation_wavelength 0.71073
_diffrn_reflns_av_R_equivalents 0.0405
_diffrn_reflns_av_sigmaI/netI 0.0199
_diffrn_reflns_limit_h_max 19
_diffrn_reflns_limit_h_min -19
_diffrn_reflns_limit_k_max 12
_diffrn_reflns_limit_k_min -12
_diffrn_reflns_limit_l_max 23
_diffrn_reflns_limit_l_min -23
_diffrn_reflns_number 57265
_diffrn_reflns_theta_full 24.99
_diffrn_reflns_theta_max 24.99
_diffrn_reflns_theta_min 1.57
_exptl_absorpt_coefficient_mu 0.827
_exptl_absorpt_correction_T_max 0.7457
_exptl_absorpt_correction_T_min 0.6715
_exptl_absorpt_correction_type multi-scan
_exptl_absorpt_process_details 'Bruker AXS area detector scaling and absorption correction'
_exptl_crystal_density_diffrn 1.424
_exptl_crystal_density_method 'not measured'
_exptl_crystal_description block
_exptl_crystal_F_000 1496
_exptl_crystal_size_max 0.10
_exptl_crystal_size_mid 0.09
_exptl_crystal_size_min 0.07
_refine_diff_density_max 0.417
_refine_diff_density_min -0.579
_refine_diff_density_rms 0.048
_refine_ls_extinction_method none
_refine_ls_goodness_of_fit_ref 1.038
_refine_ls_hydrogen_treatment mixed
_refine_ls_matrix_type full
_refine_ls_number_parameters 385
_refine_ls_number_reflns 5886
_refine_ls_number_restraints 0
_refine_ls_restrained_S_all 1.038
_refine_ls_R_factor_all 0.0314
_refine_ls_R_factor_gt 0.0250
_refine_ls_shift/su_max 0.001
_refine_ls_shift/su_mean 0.000
_refine_ls_structure_factor_coef Fsqd
_refine_ls_weighting_details 'calc w=1/[\s^2^(Fo^2^)+(0.0287P)^2^+1.9348P] where P=(Fo^2^+2Fc^2^)/3'
_refine_ls_weighting_scheme calc
_refine_ls_wR_factor_gt 0.0588
_refine_ls_wR_factor_ref 0.0608
_reflns_number_gt 5158
_reflns_number_total 5886
_reflns_threshold_expression >2sigma(I)
_cod_data_source_file c7dt02784b2.cif
_cod_data_source_block jk2_68
_cod_original_cell_volume 3341.9(9)
_cod_original_sg_symbol_H-M P2(1)/n
_cod_database_code 7044049

loop_
_symmetry_equiv_pos_as_xyz
'x, y, z'
'-x+1/2, y+1/2, -z+1/2'
'-x, -y, -z'
'x-1/2, -y-1/2, z-1/2'

loop_
_atom_site_label
_atom_site_type_symbol
_atom_site_fract_x
_atom_site_fract_y
_atom_site_fract_z
_atom_site_U_iso_or_equiv
_atom_site_adp_type
_atom_site_occupancy
_atom_site_symmetry_multiplicity
_atom_site_calc_flag
_atom_site_refinement_flags
Ni Ni 0.283628(13) 0.90376(2) 0.455872(11) 0.01208(6) Uani 1 1 d .
C1 C 0.40365(11) 1.10768(17) 0.47114(9) 0.0177(4) Uani 1 1 d .
P1 P 0.27669(3) 1.04382(4) 0.54027(2) 0.01372(10) Uani 1 1 d .
C2 C 0.39850(10) 1.01903(17) 0.36713(9) 0.0156(4) Uani 1 1 d .
P2 P 0.30296(3) 0.81143(4) 0.35527(2) 0.01342(10) Uani 1 1 d .
C3 C 0.45371(11) 1.11669(18) 0.36717(9) 0.0199(4) Uani 1 1 d .
H3 H 0.4841 1.1419 0.3298 0.024 Uiso 1 1 calc R
P3 P 0.19122(3) 0.77873(4) 0.49445(2) 0.01208(6) Uani 1 1 d .
C4 C 0.45716(11) 1.17329(18) 0.43319(9) 0.0209(4) Uani 1 1 d .
H4 H 0.4903 1.2435 0.4484 0.025 Uiso 1 1 calc R
C11 C 0.37777(11) 1.11962(18) 0.54280(9) 0.0206(4) Uani 1 1 d .
H11A H 0.3741 1.2099 0.5562 0.025 Uiso 1 1 calc R
H11B H 0.4173 1.0760 0.5760 0.025 Uiso 1 1 calc R
H H 0.1407(11) 0.8360(17) 0.5322(9) 0.019(5) Uiso 1 1 d .
P5 P 0.53160(3) 0.66333(4) 0.19326(2) 0.01796(11) Uani 1 1 d .
C17 C 0.23803(14) 1.1194(2) 0.67321(10) 0.0300(5) Uani 1 1 d .
H17A H 0.2290 1.0917 0.7200 0.045 Uiso 1 1 calc R
H17B H 0.1887 1.1625 0.6531 0.045 Uiso 1 1 calc R
H17C H 0.2848 1.1778 0.6747 0.045 Uiso 1 1 calc R
C16 C 0.32670(13) 0.92680(19) 0.66493(10) 0.0272(5) Uani 1 1 d .
H16A H 0.3723 0.9837 0.6794 0.041 Uiso 1 1 calc R
H16B H 0.3455 0.8634 0.6329 0.041 Uiso 1 1 calc R
H16C H 0.3075 0.8839 0.7053 0.041 Uiso 1 1 calc R
C15 C 0.11420(12) 1.11514(19) 0.50617(10) 0.0261(4) Uani 1 1 d .
H15A H 0.1027 1.0729 0.5492 0.039 Uiso 1 1 calc R
H15B H 0.1085 1.0540 0.4682 0.039 Uiso 1 1 calc R
H15C H 0.0752 1.1849 0.4970 0.039 Uiso 1 1 calc R
C14 C 0.22148(13) 1.22945(19) 0.44474(10) 0.0258(4) Uani 1 1 d .
H14A H 0.1805 1.2952 0.4322 0.039 Uiso 1 1 calc R
H14B H 0.2202 1.1650 0.4085 0.039 Uiso 1 1 calc R
H14C H 0.2763 1.2679 0.4502 0.039 Uiso 1 1 calc R
C13 C 0.25613(11) 1.00382(17) 0.62933(9) 0.0178(4) Uani 1 1 d .
H13 H 0.2061 0.9488 0.6269 0.021 Uiso 1 1 calc R
C12 C 0.20182(11) 1.16754(17) 0.51256(9) 0.0185(4) Uani 1 1 d .
H12 H 0.2045 1.2350 0.5487 0.022 Uiso 1 1 calc R
C21 C 0.36397(11) 0.93067(17) 0.31258(9) 0.0174(4) Uani 1 1 d .
H21A H 0.4089 0.8891 0.2896 0.021 Uiso 1 1 calc R
H21B H 0.3287 0.9775 0.2776 0.021 Uiso 1 1 calc R
C23 C 0.36838(11) 0.66889(17) 0.35513(9) 0.0178(4) Uani 1 1 d .
H23 H 0.3808 0.6529 0.3064 0.021 Uiso 1 1 calc R
C22 C 0.21321(10) 0.78305(16) 0.29427(9) 0.0157(4) Uani 1 1 d .
H22 H 0.1809 0.7113 0.3122 0.019 Uiso 1 1 calc R
C27 C 0.32639(12) 0.55038(17) 0.38049(10) 0.0224(4) Uani 1 1 d .
H27A H 0.3623 0.4768 0.3760 0.034 Uiso 1 1 calc R
H27B H 0.2744 0.5368 0.3529 0.034 Uiso 1 1 calc R
H27C H 0.3156 0.5614 0.4289 0.034 Uiso 1 1 calc R
C26 C 0.44995(11) 0.69505(19) 0.39640(10) 0.0251(4) Uani 1 1 d .
H26A H 0.4397 0.7146 0.4441 0.038 Uiso 1 1 calc R
H26B H 0.4772 0.7673 0.3762 0.038 Uiso 1 1 calc R
H26C H 0.4853 0.6200 0.3953 0.038 Uiso 1 1 calc R
C25 C 0.23792(12) 0.74668(17) 0.22263(9) 0.0196(4) Uani 1 1 d .
H25A H 0.2712 0.6691 0.2259 0.029 Uiso 1 1 calc R
H25B H 0.2701 0.8156 0.2043 0.029 Uiso 1 1 calc R
H25C H 0.1884 0.7320 0.1920 0.029 Uiso 1 1 calc R
C24 C 0.15830(11) 0.90079(17) 0.29000(9) 0.0205(4) Uani 1 1 d .
H24A H 0.1486 0.9292 0.3366 0.031 Uiso 1 1 calc R
H24B H 0.1056 0.8801 0.2649 0.031 Uiso 1 1 calc R
H24C H 0.1854 0.9685 0.2658 0.031 Uiso 1 1 calc R
N N 0.36696(9) 1.01207(14) 0.43097(7) 0.0153(3) Uani 1 1 d .
C36 C 0.05250(11) 0.76502(18) 0.40310(9) 0.0190(4) Uani 1 1 d .
H36 H 0.0463 0.8523 0.4136 0.023 Uiso 1 1 calc R
C35 C -0.00217(11) 0.7074(2) 0.35458(10) 0.0254(4) Uani 1 1 d .
H35 H -0.0452 0.7555 0.3315 0.030 Uiso 1 1 calc R
C34 C 0.00604(12) 0.57957(19) 0.33987(10) 0.0258(4) Uani 1 1 d .
H34 H -0.0308 0.5403 0.3062 0.031 Uiso 1 1 calc R
C33 C 0.06801(12) 0.50914(18) 0.37423(10) 0.0234(4) Uani 1 1 d .
H33 H 0.0728 0.4211 0.3649 0.028 Uiso 1 1 calc R
C32 C 0.12303(11) 0.56663(17) 0.42225(9) 0.0186(4) Uani 1 1 d .
H32 H 0.1655 0.5179 0.4456 0.022 Uiso 1 1 calc R
C31 C 0.11634(10) 0.69558(17) 0.43646(9) 0.0151(4) Uani 1 1 d .
C41 C 0.23641(11) 0.65860(16) 0.55231(9) 0.0158(4) Uani 1 1 d .
C42 C 0.18710(12) 0.57615(17) 0.58733(9) 0.0200(4) Uani 1 1 d .
H42 H 0.1289 0.5822 0.5810 0.024 Uiso 1 1 calc R
C43 C 0.22325(13) 0.48567(18) 0.63132(10) 0.0263(4) Uani 1 1 d .
H43 H 0.1897 0.4287 0.6545 0.032 Uiso 1 1 calc R
C44 C 0.30814(13) 0.47780(19) 0.64172(10) 0.0286(5) Uani 1 1 d .
H44 H 0.3326 0.4159 0.6722 0.034 Uiso 1 1 calc R
C45 C 0.35714(12) 0.55969(19) 0.60788(10) 0.0270(5) Uani 1 1 d .
H45 H 0.4153 0.5545 0.6153 0.032 Uiso 1 1 calc R
C46 C 0.32155(11) 0.64978(18) 0.56297(9) 0.0209(4) Uani 1 1 d .
H46 H 0.3555 0.7056 0.5394 0.025 Uiso 1 1 calc R
F51 F 0.53493(8) 0.53523(11) 0.14954(6) 0.0380(3) Uani 1 1 d .
F52 F 0.43365(7) 0.66657(12) 0.18015(6) 0.0335(3) Uani 1 1 d .
F53 F 0.52330(7) 0.58224(12) 0.26150(6) 0.0347(3) Uani 1 1 d .
F54 F 0.62949(6) 0.66147(12) 0.20673(6) 0.0310(3) Uani 1 1 d .
F55 F 0.53925(7) 0.74309(12) 0.12428(6) 0.0338(3) Uani 1 1 d .
F56 F 0.52835(7) 0.79177(11) 0.23643(6) 0.0367(3) Uani 1 1 d .

loop_
_atom_site_aniso_label
_atom_site_aniso_U_11
_atom_site_aniso_U_22
_atom_site_aniso_U_33
_atom_site_aniso_U_23
_atom_site_aniso_U_13
_atom_site_aniso_U_12
Ni 0.01208(11) 0.01178(10) 0.01264(10) -0.00074(8) 0.00268(7) -0.00094(8)
C1 0.0157(9) 0.0192(9) 0.0182(9) -0.0016(7) 0.0007(7) -0.0045(7)
P1 0.0161(2) 0.0137(2) 0.0115(2) -0.00111(17) 0.00226(17) -0.00183(18)
C2 0.0126(9) 0.0193(9) 0.0154(9) 0.0011(7) 0.0036(7) 0.0016(7)
P2 0.0138(2) 0.0137(2) 0.0130(2) -0.00188(17) 0.00290(17) 0.00046(17)
C3 0.0147(9) 0.0262(10) 0.0192(9) 0.0033(8) 0.0042(7) -0.0034(8)
P3 0.01208(11) 0.01178(10) 0.01264(10) -0.00074(8) 0.00268(7) -0.00094(8)
C4 0.0172(9) 0.0234(10) 0.0218(10) -0.0011(8) 0.0003(7) -0.0083(8)
C11 0.0212(10) 0.0229(10) 0.0176(9) -0.0035(8) 0.0016(8) -0.0085(8)
P5 0.0153(2) 0.0197(2) 0.0193(2) -0.00016(19) 0.00449(18) 0.00226(19)
C17 0.0430(13) 0.0306(11) 0.0170(10) -0.0013(8) 0.0067(9) 0.0083(10)
C16 0.0359(12) 0.0286(11) 0.0166(10) 0.0023(8) -0.0003(8) 0.0060(9)
C15 0.0234(10) 0.0285(11) 0.0270(11) 0.0068(8) 0.0057(8) 0.0097(9)
C14 0.0313(11) 0.0206(10) 0.0255(11) 0.0083(8) 0.0029(8) 0.0034(8)
C13 0.0198(9) 0.0208(9) 0.0132(9) 0.0003(7) 0.0035(7) -0.0023(7)
C12 0.0271(10) 0.0144(9) 0.0141(9) -0.0015(7) 0.0027(7) 0.0036(8)
C21 0.0170(9) 0.0189(9) 0.0170(9) 0.0000(7) 0.0063(7) -0.0018(7)
C23 0.0176(9) 0.0198(9) 0.0160(9) -0.0041(7) 0.0013(7) 0.0050(7)
C22 0.0147(9) 0.0157(9) 0.0166(9) -0.0003(7) 0.0009(7) -0.0006(7)
C27 0.0286(11) 0.0175(9) 0.0212(10) -0.0019(8) 0.0023(8) 0.0048(8)
C26 0.0186(10) 0.0308(11) 0.0255(10) -0.0061(9) -0.0007(8) 0.0068(8)
C25 0.0235(10) 0.0194(9) 0.0155(9) -0.0025(7) -0.0014(7) -0.0003(8)
C24 0.0196(10) 0.0216(10) 0.0204(10) 0.0021(8) 0.0023(8) 0.0038(8)
N 0.0143(7) 0.0160(7) 0.0158(7) -0.0008(6) 0.0030(6) -0.0022(6)
C36 0.0156(9) 0.0196(9) 0.0223(10) 0.0006(8) 0.0044(7) 0.0021(8)
C35 0.0149(10) 0.0332(11) 0.0275(11) 0.0025(9) -0.0015(8) 0.0019(8)
C34 0.0188(10) 0.0332(11) 0.0248(10) -0.0042(9) -0.0024(8) -0.0079(9)
C33 0.0240(10) 0.0191(9) 0.0270(10) -0.0034(8) 0.0009(8) -0.0044(8)
C32 0.0170(9) 0.0182(9) 0.0207(10) 0.0018(7) 0.0008(7) -0.0008(7)
C31 0.0123(9) 0.0175(9) 0.0161(9) 0.0011(7) 0.0039(7) -0.0035(7)
C41 0.0195(9) 0.0149(9) 0.0129(9) -0.0017(7) 0.0012(7) 0.0017(7)
C42 0.0220(10) 0.0204(10) 0.0177(9) 0.0007(7) 0.0032(8) -0.0003(8)
C43 0.0376(12) 0.0222(10) 0.0193(10) 0.0046(8) 0.0035(9) -0.0027(9)
C44 0.0405(13) 0.0219(10) 0.0221(10) 0.0027(8) -0.0063(9) 0.0069(9)
C45 0.0220(10) 0.0289(11) 0.0292(11) 0.0003(9) -0.0046(8) 0.0066(9)
C46 0.0199(10) 0.0215(10) 0.0213(10) -0.0012(8) 0.0018(8) 0.0005(8)
F51 0.0437(8) 0.0290(7) 0.0417(7) -0.0139(6) 0.0062(6) -0.0026(6)
F52 0.0160(6) 0.0465(8) 0.0381(7) 0.0103(6) 0.0020(5) 0.0004(5)
F53 0.0321(7) 0.0446(7) 0.0281(6) 0.0150(6) 0.0072(5) 0.0078(6)
F54 0.0157(6) 0.0425(7) 0.0353(7) -0.0049(5) 0.0040(5) 0.0045(5)
F55 0.0329(7) 0.0398(7) 0.0298(7) 0.0134(5) 0.0098(5) 0.0006(6)
F56 0.0362(7) 0.0298(7) 0.0452(8) -0.0150(6) 0.0098(6) 0.0048(6)

loop_
_atom_type_symbol
_atom_type_description
_atom_type_scat_dispersion_real
_atom_type_scat_dispersion_imag
_atom_type_scat_source
C C 0.0033 0.0016 'International Tables Vol C Tables 4.2.6.8 and 6.1.1.4'
H H 0.0000 0.0000 'International Tables Vol C Tables 4.2.6.8 and 6.1.1.4'
N N 0.0061 0.0033 'International Tables Vol C Tables 4.2.6.8 and 6.1.1.4'
F F 0.0171 0.0103 'International Tables Vol C Tables 4.2.6.8 and 6.1.1.4'
P P 0.1023 0.0942 'International Tables Vol C Tables 4.2.6.8 and 6.1.1.4'
Ni Ni 0.3393 1.1124 'International Tables Vol C Tables 4.2.6.8 and 6.1.1.4'

loop_
_geom_angle_atom_site_label_1
_geom_angle_atom_site_label_2
_geom_angle_atom_site_label_3
_geom_angle
N Ni P3 174.83(5)
N Ni P1 82.28(5)
P3 Ni P1 94.035(19)
N Ni P2 83.30(5)
P3 Ni P2 100.82(2)
P1 Ni P2 163.600(19)
C4 C1 N 109.09(15)
C4 C1 C11 134.23(17)
N C1 C11 116.67(15)
C11 P1 C12 105.96(9)
C11 P1 C13 107.68(8)
C12 P1 C13 105.91(8)
C11 P1 Ni 102.31(6)
C12 P1 Ni 108.93(6)
C13 P1 Ni 124.72(6)
C3 C2 N 109.23(15)
C3 C2 C21 133.10(16)
N C2 C21 117.50(15)
C22 P2 C21 104.48(8)
C22 P2 C23 107.39(8)
C21 P2 C23 102.86(8)
C22 P2 Ni 118.66(6)
C21 P2 Ni 102.54(6)
C23 P2 Ni 118.53(6)
C2 C3 C4 107.33(16)
C2 C3 H3 126.3
C4 C3 H3 126.3
C41 P3 C31 105.70(8)
C41 P3 Ni 112.21(6)
C31 P3 Ni 121.66(6)
C41 P3 H 102.6(8)
C31 P3 H 98.7(8)
Ni P3 H 113.6(8)
C1 C4 C3 107.15(16)
C1 C4 H4 126.4
C3 C4 H4 126.4
C1 C11 P1 104.88(12)
C1 C11 H11A 110.8
P1 C11 H11A 110.8
C1 C11 H11B 110.8
P1 C11 H11B 110.8
H11A C11 H11B 108.8
F53 P5 F56 90.37(7)
F53 P5 F54 90.25(7)
F56 P5 F54 89.83(7)
F53 P5 F55 179.21(8)
F56 P5 F55 90.30(7)
F54 P5 F55 90.17(6)
F53 P5 F52 89.81(6)
F56 P5 F52 89.59(7)
F54 P5 F52 179.42(8)
F55 P5 F52 89.78(6)
F53 P5 F51 90.03(7)
F56 P5 F51 179.60(8)
F54 P5 F51 90.16(7)
F55 P5 F51 89.30(7)
F52 P5 F51 90.42(7)
C13 C17 H17A 109.5
C13 C17 H17B 109.5
H17A C17 H17B 109.5
C13 C17 H17C 109.5
H17A C17 H17C 109.5
H17B C17 H17C 109.5
C13 C16 H16A 109.5
C13 C16 H16B 109.5
H16A C16 H16B 109.5
C13 C16 H16C 109.5
H16A C16 H16C 109.5
H16B C16 H16C 109.5
C12 C15 H15A 109.5
C12 C15 H15B 109.5
H15A C15 H15B 109.5
C12 C15 H15C 109.5
H15A C15 H15C 109.5
H15B C15 H15C 109.5
C12 C14 H14A 109.5
C12 C14 H14B 109.5
H14A C14 H14B 109.5
C12 C14 H14C 109.5
H14A C14 H14C 109.5
H14B C14 H14C 109.5
C17 C13 C16 109.84(15)
C17 C13 P1 113.69(13)
C16 C13 P1 111.32(13)
C17 C13 H13 107.2
C16 C13 H13 107.2
P1 C13 H13 107.2
C15 C12 C14 109.91(15)
C15 C12 P1 111.31(13)
C14 C12 P1 112.18(13)
C15 C12 H12 107.8
C14 C12 H12 107.8
P1 C12 H12 107.8
C2 C21 P2 106.96(12)
C2 C21 H21A 110.3
P2 C21 H21A 110.3
C2 C21 H21B 110.3
P2 C21 H21B 110.3
H21A C21 H21B 108.6
C27 C23 C26 111.85(15)
C27 C23 P2 113.12(13)
C26 C23 P2 109.47(12)
C27 C23 H23 107.4
C26 C23 H23 107.4
P2 C23 H23 107.4
C24 C22 C25 110.35(14)
C24 C22 P2 109.71(12)
C25 C22 P2 112.21(12)
C24 C22 H22 108.2
C25 C22 H22 108.2
P2 C22 H22 108.2
C23 C27 H27A 109.5
C23 C27 H27B 109.5
H27A C27 H27B 109.5
C23 C27 H27C 109.5
H27A C27 H27C 109.5
H27B C27 H27C 109.5
C23 C26 H26A 109.5
C23 C26 H26B 109.5
H26A C26 H26B 109.5
C23 C26 H26C 109.5
H26A C26 H26C 109.5
H26B C26 H26C 109.5
C22 C25 H25A 109.5
C22 C25 H25B 109.5
H25A C25 H25B 109.5
C22 C25 H25C 109.5
H25A C25 H25C 109.5
H25B C25 H25C 109.5
C22 C24 H24A 109.5
C22 C24 H24B 109.5
H24A C24 H24B 109.5
C22 C24 H24C 109.5
H24A C24 H24C 109.5
H24B C24 H24C 109.5
C1 N C2 107.19(14)
C1 N Ni 126.15(12)
C2 N Ni 126.45(12)
C35 C36 C31 120.40(17)
C35 C36 H36 119.8
C31 C36 H36 119.8
C34 C35 C36 119.92(18)
C34 C35 H35 120.0
C36 C35 H35 120.0
C33 C34 C35 119.98(18)
C33 C34 H34 120.0
C35 C34 H34 120.0
C34 C33 C32 120.20(18)
C34 C33 H33 119.9
C32 C33 H33 119.9
C33 C32 C31 120.31(17)
C33 C32 H32 119.8
C31 C32 H32 119.8
C36 C31 C32 119.15(16)
C36 C31 P3 118.56(14)
C32 C31 P3 122.23(14)
C46 C41 C42 119.39(16)
C46 C41 P3 119.52(14)
C42 C41 P3 121.08(14)
C43 C42 C41 119.84(18)
C43 C42 H42 120.1
C41 C42 H42 120.1
C42 C43 C44 120.33(18)
C42 C43 H43 119.8
C44 C43 H43 119.8
C45 C44 C43 120.13(18)
C45 C44 H44 119.9
C43 C44 H44 119.9
C44 C45 C46 120.02(18)
C44 C45 H45 120.0
C46 C45 H45 120.0
C45 C46 C41 120.27(18)
C45 C46 H46 119.9
C41 C46 H46 119.9

loop_
_geom_bond_atom_site_label_1
_geom_bond_atom_site_label_2
_geom_bond_distance
Ni N 1.8678(14)
Ni P3 2.1793(5)
Ni P1 2.2199(5)
Ni P2 2.2333(5)
C1 C4 1.374(3)
C1 N 1.384(2)
C1 C11 1.495(2)
P1 C11 1.8295(18)
P1 C12 1.8392(18)
P1 C13 1.8422(17)
C2 C3 1.368(2)
C2 N 1.385(2)
C2 C21 1.491(2)
P2 C22 1.8383(17)
P2 C21 1.8412(18)
P2 C23 1.8430(18)
C3 C4 1.416(3)
C3 H3 0.9500
P3 C41 1.8140(18)
P3 C31 1.8236(18)
P3 H 1.296(18)
C4 H4 0.9500
C11 H11A 0.9900
C11 H11B 0.9900
P5 F53 1.5957(12)
P5 F56 1.5971(12)
P5 F54 1.5983(12)
P5 F55 1.5988(12)
P5 F52 1.5990(12)
P5 F51 1.5999(12)
C17 C13 1.530(3)
C17 H17A 0.9800
C17 H17B 0.9800
C17 H17C 0.9800
C16 C13 1.531(3)
C16 H16A 0.9800
C16 H16B 0.9800
C16 H16C 0.9800
C15 C12 1.529(3)
C15 H15A 0.9800
C15 H15B 0.9800
C15 H15C 0.9800
C14 C12 1.530(2)
C14 H14A 0.9800
C14 H14B 0.9800
C14 H14C 0.9800
C13 H13 1.0000
C12 H12 1.0000
C21 H21A 0.9900
C21 H21B 0.9900
C23 C27 1.525(3)
C23 C26 1.526(2)
C23 H23 1.0000
C22 C24 1.529(2)
C22 C25 1.532(2)
C22 H22 1.0000
C27 H27A 0.9800
C27 H27B 0.9800
C27 H27C 0.9800
C26 H26A 0.9800
C26 H26B 0.9800
C26 H26C 0.9800
C25 H25A 0.9800
C25 H25B 0.9800
C25 H25C 0.9800
C24 H24A 0.9800
C24 H24B 0.9800
C24 H24C 0.9800
C36 C35 1.389(3)
C36 C31 1.392(2)
C36 H36 0.9500
C35 C34 1.386(3)
C35 H35 0.9500
C34 C33 1.385(3)
C34 H34 0.9500
C33 C32 1.385(3)
C33 H33 0.9500
C32 C31 1.393(2)
C32 H32 0.9500
C41 C46 1.392(3)
C41 C42 1.397(3)
C42 C43 1.384(3)
C42 H42 0.9500
C43 C44 1.386(3)
C43 H43 0.9500
C44 C45 1.379(3)
C44 H44 0.9500
C45 C46 1.388(3)
C45 H45 0.9500
C46 H46 0.9500
